data_2017077
loop_
_publ_author_name
'Kubicki, Maciej'
'Koenig, Hanna'
'Paryzek, Zdzis\/law'

_publ_section_title
;
 Two isomeric cucurbitane derivatives
;
_journal_coeditor_code BM3076
_journal_issue 5
_journal_name_full 'Acta Crystallographica Section C'
_journal_page_first o253
_journal_page_last o256
_journal_paper_doi 10.1107/S0108270109014528
_journal_volume 65
_journal_year 2009
_chemical_formula_moiety 'C36 H58 O6'
_chemical_formula_sum 'C36 H58 O6'
_chemical_formula_weight 586.82
_chemical_name_systematic
;
 ?
;
_space_group_IT_number 19
_symmetry_cell_setting orthorhombic
_symmetry_space_group_name_Hall 'P 2ac 2ab'
_symmetry_space_group_name_H-M 'P 21 21 21'
_atom_sites_solution_hydrogens geom
_atom_sites_solution_primary direct
_atom_sites_solution_secondary difmap
_audit_creation_method SHELXL-97
_cell_angle_alpha 90.00
_cell_angle_beta 90.00
_cell_angle_gamma 90.00
_cell_formula_units_Z 8
_cell_length_a 14.4800(12)
_cell_length_b 19.8818(13)
_cell_length_c 26.882(2)
_cell_measurement_reflns_used 10862
_cell_measurement_temperature 295(2)
_cell_measurement_theta_max 27.8772
_cell_measurement_theta_min 2.0384
_cell_volume 7739.0(10)
_computing_cell_refinement
;
CrysAlis RED (Oxford Diffraction, 2007)
;
_computing_data_collection
;
CrysAlis CCD (Oxford Diffraction, 2007)
;
_computing_data_reduction
;
CrysAlis RED (Oxford Diffraction, 2007)
;
_computing_molecular_graphics
;
XP (Siemens, 1989)
Mercury (Macrae et al., 2006)
;
_computing_structure_refinement 'SHELXL-97 (Sheldrick, 2008)'
_computing_structure_solution 'SHELXS-97 (Sheldrick, 2008)'
_diffrn_ambient_temperature 100.0(10)
_diffrn_measured_fraction_theta_full 0.999
_diffrn_measured_fraction_theta_max 0.999
_diffrn_measurement_device_type 'Kuma KM-4 CCD four-circle diffractometer'
_diffrn_measurement_method '/w scan'
_diffrn_radiation_monochromator graphite
_diffrn_radiation_source 'fine-focus sealed tube'
_diffrn_radiation_type MoK\a
_diffrn_radiation_wavelength 0.71073
_diffrn_reflns_av_R_equivalents 0.0972
_diffrn_reflns_av_sigmaI/netI 0.0712
_diffrn_reflns_limit_h_max 17
_diffrn_reflns_limit_h_min -17
_diffrn_reflns_limit_k_max 24
_diffrn_reflns_limit_k_min -24
_diffrn_reflns_limit_l_max 30
_diffrn_reflns_limit_l_min -32
_diffrn_reflns_number 71201
_diffrn_reflns_theta_full 25.00
_diffrn_reflns_theta_max 25.50
_diffrn_reflns_theta_min 2.05
_exptl_absorpt_coefficient_mu 0.067
_exptl_absorpt_correction_type none
_exptl_crystal_colour colourless
_exptl_crystal_density_diffrn 1.007
_exptl_crystal_density_method 'not measured'
_exptl_crystal_description block
_exptl_crystal_F_000 2576
_exptl_crystal_size_max 0.5
_exptl_crystal_size_mid 0.2
_exptl_crystal_size_min 0.2
_refine_diff_density_max 0.594
_refine_diff_density_min -0.389
_refine_ls_abs_structure_details 'Flack H D (1983), Acta Cryst. A39, 876-881'
_refine_ls_extinction_method none
_refine_ls_goodness_of_fit_ref 1.005
_refine_ls_hydrogen_treatment constr
_refine_ls_matrix_type full
_refine_ls_number_parameters 786
_refine_ls_number_reflns 7878
_refine_ls_number_restraints 205
_refine_ls_restrained_S_all 1.023
_refine_ls_R_factor_all 0.1851
_refine_ls_R_factor_gt 0.0953
_refine_ls_shift/su_max 0.004
_refine_ls_shift/su_mean 0.001
_refine_ls_structure_factor_coef Fsqd
_refine_ls_weighting_details 'calc w=1/[\s^2^(Fo^2^)+(0.1500P)^2^+0.0000P] where P=(Fo^2^+2Fc^2^)/3'
_refine_ls_weighting_scheme calc
_refine_ls_wR_factor_gt 0.2470
_refine_ls_wR_factor_ref 0.2757
_reflns_number_gt 3204
_reflns_number_total 7878
_reflns_threshold_expression >2sigma(I)
_cod_data_source_file bm3076.cif
_cod_data_source_block Irt
_cod_database_code 2017077

loop_
_symmetry_equiv_pos_as_xyz
'x, y, z'
'-x+1/2, -y, z+1/2'
'-x, y+1/2, -z+1/2'
'x+1/2, -y+1/2, -z'

loop_
_atom_site_type_symbol
_atom_site_label
_atom_site_fract_x
_atom_site_fract_y
_atom_site_fract_z
_atom_site_U_iso_or_equiv
_atom_site_adp_type
_atom_site_calc_flag
_atom_site_refinement_flags
_atom_site_occupancy
_atom_site_disorder_assembly
_atom_site_disorder_group
C C1A 0.1836(6) 1.0200(3) 0.8419(3) 0.072(2) Uani d . 1 . .
H H1A1 0.1778 0.9847 0.8171 0.086 Uiso calc R 1 . .
H H1A2 0.1249 1.0233 0.8591 0.086 Uiso calc R 1 . .
C C2A 0.2015(8) 1.0852(4) 0.8155(3) 0.102(3) Uani d . 1 . .
H H2A1 0.1450 1.1015 0.8004 0.122 Uiso calc R 1 . .
H H2A2 0.2469 1.0786 0.7895 0.122 Uiso calc R 1 . .
C C3A 0.2376(6) 1.1374(4) 0.8538(3) 0.074(2) Uani d . 1 . .
H H3A 0.1910 1.1421 0.8800 0.089 Uiso calc R 1 . .
O O31A 0.2473(4) 1.2010(3) 0.8298(2) 0.0976(18) Uani d . 1 . .
C C32A 0.1890(9) 1.2520(5) 0.8435(4) 0.104(3) Uani d . 1 . .
O O33A 0.1376(6) 1.2503(3) 0.8754(3) 0.134(3) Uani d . 1 . .
C C34A 0.2132(10) 1.3141(4) 0.8136(4) 0.150(5) Uani d . 1 . .
H H34A 0.1788 1.3521 0.8275 0.195 Uiso d R 1 . .
H H34B 0.2800 1.3240 0.8138 0.195 Uiso d R 1 . .
H H34C 0.1926 1.3059 0.7793 0.195 Uiso d R 1 . .
C C4A 0.3259(6) 1.1175(4) 0.8777(3) 0.075(2) Uani d . 1 . .
C C5A 0.3215(5) 1.0426(3) 0.8951(3) 0.0654(19) Uani d . 1 . .
C C6A 0.3942(5) 1.0243(3) 0.9325(3) 0.076(2) Uani d . 1 . .
H H6A 0.3808 1.0469 0.9636 0.091 Uiso calc R 1 . .
H H6B 0.4536 1.0402 0.9208 0.091 Uiso calc R 1 . .
C C7A 0.4002(5) 0.9482(3) 0.9419(3) 0.0672(19) Uani d . 1 . .
H H7A 0.4389 0.9287 0.9158 0.081 Uiso calc R 1 . .
O O71A 0.4505(4) 0.9428(2) 0.9889(2) 0.0789(15) Uani d . 1 . .
C C72A 0.5071(6) 0.8891(5) 0.9948(4) 0.087(3) Uani d . 1 . .
O O73A 0.5194(4) 0.8491(3) 0.9620(3) 0.111(2) Uani d . 1 . .
C C74A 0.5501(6) 0.8890(5) 1.0457(4) 0.106(3) Uani d . 1 . .
H H74A 0.6164 0.8777 1.0435 0.137 Uiso d R 1 . .
H H74B 0.5432 0.9337 1.0600 0.137 Uiso d R 1 . .
H H74C 0.5184 0.8564 1.0670 0.137 Uiso d R 1 . .
C C8A 0.3100(4) 0.9102(3) 0.9427(2) 0.0533(17) Uani d . 1 . .
H H8A 0.3273 0.8625 0.9425 0.064 Uiso calc R 1 . .
C C9A 0.2625(5) 0.9226(3) 0.8919(2) 0.0605(18) Uani d . 1 . .
C C10A 0.2567(5) 0.9994(3) 0.8789(3) 0.0639(18) Uani d . 1 . .
C C11A 0.1647(6) 0.8895(3) 0.8902(3) 0.067(2) Uani d . 1 . .
H H11A 0.1287 0.9124 0.8643 0.080 Uiso calc R 1 . .
O O111 0.1756(4) 0.8191(2) 0.87527(18) 0.0768(14) Uani d . 1 . .
C C112 0.1386(8) 0.7995(5) 0.8322(4) 0.094(3) Uani d . 1 . .
O O113 0.0979(7) 0.8367(4) 0.8037(2) 0.131(3) Uani d . 1 . .
C C114 0.1537(8) 0.7246(4) 0.8241(3) 0.116(3) Uani d . 1 . .
H H11B 0.2199 0.7168 0.8176 0.151 Uiso d R 1 . .
H H11C 0.1346 0.6989 0.8535 0.151 Uiso d R 1 . .
H H11D 0.1170 0.7105 0.7952 0.151 Uiso d R 1 . .
C C12A 0.1079(5) 0.8893(3) 0.9375(2) 0.0590(18) Uani d . 1 . .
H H12A 0.0826 0.9339 0.9426 0.071 Uiso calc R 1 . .
H H12B 0.0565 0.8585 0.9334 0.071 Uiso calc R 1 . .
C C13A 0.1614(5) 0.8693(3) 0.9829(2) 0.0602(18) Uani d . 1 . .
C C14A 0.2452(5) 0.9186(3) 0.9881(3) 0.0564(17) Uani d . 1 . .
C C15A 0.2828(5) 0.8966(4) 1.0384(3) 0.067(2) Uani d . 1 . .
H H15A 0.3203 0.9319 1.0530 0.081 Uiso calc R 1 . .
H H15B 0.3204 0.8565 1.0349 0.081 Uiso calc R 1 . .
C C16A 0.1980(6) 0.8823(4) 1.0709(3) 0.083(2) Uani d . 1 . .
H H16A 0.1887 0.9185 1.0946 0.099 Uiso calc R 1 . .
H H16B 0.2062 0.8406 1.0891 0.099 Uiso calc R 1 . .
C C17A 0.1136(5) 0.8769(3) 1.0351(3) 0.0670(19) Uani d . 1 . .
H H17A 0.0824 0.9206 1.0354 0.080 Uiso calc R 1 . .
C C18A 0.1951(5) 0.7947(3) 0.9796(3) 0.0645(19) Uani d . 1 . .
H H18A 0.2363 0.7901 0.9507 0.084 Uiso d R 1 . .
H H18B 0.2290 0.7822 1.0100 0.084 Uiso d R 1 . .
H H18C 0.1412 0.7652 0.9755 0.084 Uiso d R 1 . .
C C19A 0.3214(6) 0.8921(4) 0.8496(3) 0.084(2) Uani d . 1 . .
H H191 0.3779 0.9189 0.8452 0.110 Uiso d R 1 . .
H H192 0.3386 0.8462 0.8586 0.110 Uiso d R 1 . .
H H193 0.2857 0.8917 0.8185 0.110 Uiso d R 1 . .
C C20A -0.0378(6) 0.8151(4) 1.0182(3) 0.093(2) Uani d U 1 . .
H H20A -0.0173 0.7938 0.9874 0.122 Uiso d R 1 . .
H H20B -0.0856 0.7877 1.0343 0.122 Uiso d R 1 . .
H H20C -0.0634 0.8594 1.0108 0.122 Uiso d R 1 . .
C C21A 0.0427(5) 0.8239(4) 1.0522(3) 0.079(2) Uani d U 1 A .
H H21A 0.0749 0.7806 1.0539 0.095 Uiso calc R 1 . .
C C22A 0.0075(4) 0.8397(3) 1.1044(2) 0.113(3) Uani d DU 1 . .
H H22A -0.0305 0.8000 1.1155 0.135 Uiso d PR 0.587(7) A 1
H H22B 0.0641 0.8425 1.1270 0.135 Uiso d PR 0.587(7) A 1
H H22C 0.0653 0.8539 1.1234 0.135 Uiso d PR 0.413(7) A 2
H H22D -0.0331 0.8809 1.1023 0.135 Uiso d PR 0.413(7) A 2
C C23A -0.0469(4) 0.9045(3) 1.1143(2) 0.149(6) Uani d PRDU 0.587(7) A 1
H H23A -0.0093 0.9442 1.1051 0.178 Uiso d PR 0.587(7) A 1
H H23B -0.1015 0.9030 1.0917 0.178 Uiso d PR 0.587(7) A 1
C C24A -0.0976(4) 0.9066(3) 1.1642(2) 0.209(8) Uani d PRDU 0.587(7) A 1
H H24A -0.1379 0.8679 1.1725 0.251 Uiso d PR 0.587(7) A 1
H H24B -0.0430 0.9046 1.1868 0.251 Uiso d PR 0.587(7) A 1
C C25A -0.1364(4) 0.9778(3) 1.1732(2) 0.207(8) Uani d PRDU 0.587(7) A 1
H H25A -0.0990 1.0172 1.1611 0.248 Uiso d PR 0.587(7) A 1
C C26A -0.2381(4) 0.9772(3) 1.1842(2) 0.222(9) Uani d PRDU 0.587(7) A 1
H H26A -0.2731 0.9377 1.1943 0.289 Uiso d PR 0.587(7) A 1
H H26B -0.2723 1.0177 1.1943 0.289 Uiso d PR 0.587(7) A 1
H H26C -0.2284 0.9774 1.1484 0.289 Uiso d PR 0.587(7) A 1
C C27A -0.0790(4) 1.0123(3) 1.2135(2) 0.241(10) Uani d PRDU 0.587(7) A 1
H H27A -0.0191 1.0194 1.2306 0.289 Uiso d PR 0.587(7) A 1
H H27B -0.1195 1.0509 1.2198 0.289 Uiso d PR 0.587(7) A 1
H H27C -0.1080 0.9717 1.2256 0.289 Uiso d PR 0.587(7) A 1
C C23D -0.0303(4) 0.7836(3) 1.1379(2) 0.075(5) Uani d PRDU 0.413(7) A 2
H H23C 0.0194 0.7511 1.1412 0.090 Uiso d PR 0.413(7) A 2
H H23D -0.0833 0.7605 1.1239 0.090 Uiso d PR 0.413(7) A 2
C C24D -0.0509(4) 0.8118(3) 1.1897(2) 0.093(5) Uani d PRDU 0.413(7) A 2
H H24C 0.0033 0.8316 1.2051 0.112 Uiso d PR 0.413(7) A 2
H H24D -0.0974 0.8466 1.1865 0.112 Uiso d PR 0.413(7) A 2
C C25D -0.0853(4) 0.7557(3) 1.2247(2) 0.083(5) Uani d PRDU 0.413(7) A 2
H H25D -0.1312 0.7272 1.2081 0.100 Uiso d PR 0.413(7) A 2
C C26D -0.0051(4) 0.7104(3) 1.2395(2) 0.113(7) Uani d PRDU 0.413(7) A 2
H H26D -0.0235 0.6736 1.2604 0.148 Uiso d PR 0.413(7) A 2
H H26E 0.0341 0.7402 1.2580 0.148 Uiso d PR 0.413(7) A 2
H H26F 0.0278 0.6935 1.2112 0.148 Uiso d PR 0.413(7) A 2
C C27D -0.1306(4) 0.7873(3) 1.2707(2) 0.090(6) Uani d PRDU 0.413(7) A 2
H H27D -0.1814 0.8153 1.2607 0.117 Uiso d PR 0.413(7) A 2
H H27E -0.0827 0.8147 1.2847 0.117 Uiso d PR 0.413(7) A 2
H H27F -0.1514 0.7554 1.2950 0.117 Uiso d PR 0.413(7) A 2
C C28A 0.4064(7) 1.1253(5) 0.8418(4) 0.125(4) Uani d . 1 . .
H H281 0.4106 1.1716 0.8301 0.162 Uiso d R 1 . .
H H282 0.4650 1.1126 0.8579 0.162 Uiso d R 1 . .
H H283 0.3948 1.0957 0.8133 0.162 Uiso d R 1 . .
C C29A 0.3418(6) 1.1643(4) 0.9223(3) 0.091(3) Uani d . 1 . .
H H291 0.2976 1.1554 0.9494 0.118 Uiso d R 1 . .
H H292 0.4054 1.1578 0.9345 0.118 Uiso d R 1 . .
H H293 0.3343 1.2105 0.9109 0.118 Uiso d R 1 . .
C C30A 0.2113(5) 0.9936(3) 0.9940(3) 0.070(2) Uani d . 1 . .
H H30A 0.2648 1.0233 0.9991 0.091 Uiso d R 1 . .
H H30B 0.1776 1.0072 0.9640 0.091 Uiso d R 1 . .
H H30C 0.1697 0.9965 1.0229 0.091 Uiso d R 1 . .
C C1B 0.9027(6) 0.9791(3) 0.8376(3) 0.081(2) Uani d . 1 . .
H H1B1 0.9053 1.0136 0.8122 0.097 Uiso d R 1 . .
H H1B2 0.9626 0.9773 0.8537 0.097 Uiso d R 1 . .
C C2B 0.8831(7) 0.9085(4) 0.8122(3) 0.084(2) Uani d . 1 . .
H H2B1 0.8336 0.9129 0.7881 0.101 Uiso d R 1 . .
H H2B2 0.9379 0.8925 0.7951 0.101 Uiso d R 1 . .
C C3B 0.8562(5) 0.8602(4) 0.8515(3) 0.070(2) Uani d . 1 . .
H H3B 0.9059 0.8571 0.8762 0.084 Uiso d R 1 . .
O O31B 0.8439(4) 0.7953(3) 0.8275(2) 0.0858(16) Uani d . 1 . .
C C32B 0.8920(8) 0.7428(5) 0.8445(4) 0.094(3) Uani d . 1 . .
O O33B 0.9453(6) 0.7448(3) 0.8794(3) 0.124(2) Uani d . 1 . .
C C34B 0.8723(9) 0.6808(4) 0.8128(4) 0.138(4) Uani d . 1 . .
H H34D 0.8880 0.6422 0.8336 0.179 Uiso d R 1 . .
H H34E 0.8059 0.6796 0.8046 0.179 Uiso d R 1 . .
H H34F 0.9090 0.6793 0.7820 0.179 Uiso d R 1 . .
C C4B 0.7637(5) 0.8788(3) 0.8787(3) 0.069(2) Uani d . 1 . .
C C5B 0.7699(5) 0.9541(3) 0.8941(3) 0.0586(17) Uani d . 1 . .
C C6B 0.6987(5) 0.9722(3) 0.9319(3) 0.075(2) Uani d . 1 . .
H H6C 0.6395 0.9542 0.9215 0.090 Uiso d R 1 . .
H H6D 0.7153 0.9503 0.9629 0.090 Uiso d R 1 . .
C C7B 0.6890(5) 1.0474(3) 0.9425(3) 0.069(2) Uani d . 1 . .
H H7B 0.6482 1.0660 0.9168 0.083 Uiso d R 1 . .
O O71B 0.6413(3) 1.0542(2) 0.9897(2) 0.0741(14) Uani d . 1 . .
C C72B 0.5857(6) 1.1069(5) 0.9953(4) 0.081(2) Uani d . 1 . .
O O73B 0.5732(5) 1.1486(3) 0.9647(3) 0.114(2) Uani d . 1 . .
C C74B 0.5434(7) 1.1092(5) 1.0438(4) 0.116(3) Uani d . 1 . .
H H74D 0.4761 1.1164 1.0411 0.151 Uiso d R 1 . .
H H74E 0.5552 1.0654 1.0587 0.151 Uiso d R 1 . .
H H74F 0.5708 1.1441 1.0648 0.151 Uiso d R 1 . .
C C8B 0.7786(5) 1.0868(3) 0.9407(3) 0.0615(19) Uani d . 1 . .
H H8B 0.7603 1.1343 0.9398 0.074 Uiso d R 1 . .
C C9B 0.8258(5) 1.0729(3) 0.8883(3) 0.0613(18) Uani d . 1 . .
C C10B 0.8294(5) 0.9981(3) 0.8758(2) 0.0575(17) Uani d . 1 . .
C C11B 0.9211(5) 1.1083(3) 0.8846(2) 0.0601(18) Uani d . 1 . .
H H11E 0.9567 1.0851 0.8588 0.072 Uiso d R 1 . .
O O115 0.9095(4) 1.1786(2) 0.86821(18) 0.0741(14) Uani d . 1 . .
C C116 0.9459(7) 1.1950(5) 0.8235(4) 0.093(3) Uani d . 1 . .
O O117 0.9816(6) 1.1574(4) 0.7956(3) 0.129(3) Uani d . 1 . .
C C118 0.9343(8) 1.2705(5) 0.8172(4) 0.127(4) Uani d . 1 . .
H H11F 0.9581 1.2844 0.7846 0.165 Uiso d R 1 . .
H H11G 0.8679 1.2812 0.8195 0.165 Uiso d R 1 . .
H H11H 0.9682 1.2941 0.8436 0.165 Uiso d R 1 . .
C C12B 0.9819(5) 1.1104(3) 0.9319(2) 0.0617(18) Uani d . 1 . .
H H12C 1.0080 1.0661 0.9375 0.074 Uiso d R 1 . .
H H12D 1.0327 1.1413 0.9264 0.074 Uiso d R 1 . .
C C13B 0.9285(4) 1.1326(3) 0.9775(2) 0.0552(17) Uani d . 1 . .
C C14B 0.8457(5) 1.0812(3) 0.9846(3) 0.0577(17) Uani d . 1 . .
C C15B 0.8108(6) 1.1022(4) 1.0363(3) 0.076(2) Uani d . 1 . .
H H15C 0.7752 1.0666 1.0518 0.091 Uiso d R 1 . .
H H15D 0.7720 1.1418 1.0333 0.091 Uiso d R 1 . .
C C16B 0.8980(6) 1.1191(4) 1.0662(3) 0.079(2) Uani d . 1 . .
H H16C 0.9102 1.0832 1.0897 0.095 Uiso d R 1 . .
H H16D 0.8895 1.1607 1.0845 0.095 Uiso d R 1 . .
C C17B 0.9784(5) 1.1264(4) 1.0281(3) 0.071(2) Uani d . 1 . .
H H17B 1.0114 1.0834 1.0278 0.086 Uiso d R 1 . .
C C18B 0.8949(5) 1.2053(3) 0.9727(3) 0.070(2) Uani d . 1 . .
H H18D 0.8476 1.2082 0.9464 0.091 Uiso d R 1 . .
H H18E 0.8676 1.2194 1.0045 0.091 Uiso d R 1 . .
H H18F 0.9473 1.2345 0.9644 0.091 Uiso d R 1 . .
C C19B 0.7622(6) 1.1042(4) 0.8468(3) 0.078(2) Uani d . 1 . .
H H194 0.7042 1.0787 0.8441 0.101 Uiso d R 1 . .
H H195 0.7480 1.1502 0.8567 0.101 Uiso d R 1 . .
H H196 0.7940 1.1045 0.8145 0.101 Uiso d R 1 . .
C C20B 1.1282(5) 1.1893(4) 1.0060(3) 0.087(2) Uani d U 1 . .
H H20D 1.1059 1.2081 0.9745 0.113 Uiso d R 1 . .
H H20E 1.1758 1.2187 1.0202 0.113 Uiso d R 1 . .
H H20F 1.1550 1.1450 0.9999 0.113 Uiso d R 1 . .
C C21B 1.0496(6) 1.1810(4) 1.0429(3) 0.085(2) Uani d U 1 . .
H H21B 1.0155 1.2236 1.0431 0.102 Uiso d R 1 . .
C C22B 1.0844(7) 1.1738(5) 1.0957(3) 0.122(3) Uani d DU 1 B .
H H22E 1.1225 1.2121 1.1043 0.147 Uiso d R 1 . .
H H22F 1.0325 1.1730 1.1185 0.147 Uiso d R 1 . .
C C23B 1.1437(6) 1.1118(4) 1.1050(3) 0.152(4) Uani d DU 1 . .
H H23E 1.2042 1.1086 1.0858 0.183 Uiso d PR 0.354(14) B 1
H H23F 1.1035 1.0719 1.0966 0.183 Uiso d PR 0.354(14) B 1
H H23G 1.1701 1.0950 1.0724 0.183 Uiso d PR 0.646(14) B 2
H H23H 1.0938 1.0789 1.1153 0.183 Uiso d PR 0.646(14) B 2
C C24B 1.1876(6) 1.1174(4) 1.1570(3) 0.153(8) Uani d PRDU 0.354(14) B 1
H H24E 1.2496 1.1356 1.1542 0.184 Uiso d PR 0.354(14) B 1
H H24F 1.1528 1.1533 1.1728 0.184 Uiso d PR 0.354(14) B 1
C C25B 1.2623(6) 1.0684(4) 1.1699(3) 0.169(9) Uani d PRDU 0.354(14) B 1
H H25B 1.2772 1.0870 1.2027 0.203 Uiso d PR 0.354(14) B 1
C C26B 1.2308(6) 1.0092(4) 1.2014(3) 0.192(12) Uani d PRDU 0.354(14) B 1
H H26G 1.2580 0.9650 1.2073 0.249 Uiso d PR 0.354(14) B 1
H H26H 1.1842 1.0188 1.2271 0.249 Uiso d PR 0.354(14) B 1
H H26I 1.2010 1.0099 1.1685 0.249 Uiso d PR 0.354(14) B 1
C C27B 1.3267(6) 1.0506(4) 1.1281(3) 0.140(10) Uani d PRDU 0.354(14) B 1
H H27G 1.3140 1.0453 1.0924 0.169 Uiso d PR 0.354(14) B 1
H H27H 1.3737 1.0855 1.1328 0.169 Uiso d PR 0.354(14) B 1
H H27I 1.3499 1.0083 1.1417 0.169 Uiso d PR 0.354(14) B 1
C C24C 1.2055(6) 1.1094(4) 1.1510(3) 0.167(6) Uani d PRDU 0.646(14) B 2
H H24G 1.1700 1.1234 1.1798 0.200 Uiso d PR 0.646(14) B 2
H H24H 1.2545 1.1418 1.1456 0.200 Uiso d PR 0.646(14) B 2
C C25C 1.2431(6) 1.0383(4) 1.1636(3) 0.181(7) Uani d PRDU 0.646(14) B 2
H H25C 1.2739 1.0202 1.1341 0.217 Uiso d PR 0.646(14) B 2
C C26C 1.3011(6) 1.0450(4) 1.2126(3) 0.201(8) Uani d PRDU 0.646(14) B 2
H H26J 1.3141 1.0024 1.2292 0.261 Uiso d PR 0.646(14) B 2
H H26K 1.3539 1.0572 1.1913 0.261 Uiso d PR 0.646(14) B 2
H H26L 1.2914 1.0799 1.2377 0.261 Uiso d PR 0.646(14) B 2
C C27C 1.1598(6) 0.9930(4) 1.1796(3) 0.253(10) Uani d PRDU 0.646(14) B 2
H H27J 1.1427 1.0162 1.2104 0.304 Uiso d PR 0.646(14) B 2
H H27K 1.1049 0.9887 1.1582 0.304 Uiso d PR 0.646(14) B 2
H H27L 1.1838 0.9485 1.1877 0.304 Uiso d PR 0.646(14) B 2
C C28B 0.6811(6) 0.8702(4) 0.8432(3) 0.097(3) Uani d . 1 . .
H H284 0.6245 0.8786 0.8626 0.126 Uiso d R 1 . .
H H285 0.6840 0.9015 0.8151 0.126 Uiso d R 1 . .
H H286 0.6800 0.8243 0.8304 0.126 Uiso d R 1 . .
C C29B 0.7538(7) 0.8330(4) 0.9241(3) 0.090(2) Uani d . 1 . .
H H294 0.8055 0.8408 0.9472 0.117 Uiso d R 1 . .
H H295 0.6947 0.8412 0.9413 0.117 Uiso d R 1 . .
H H296 0.7557 0.7867 0.9123 0.117 Uiso d R 1 . .
C C30B 0.8816(5) 1.0096(3) 0.9921(3) 0.0646(19) Uani d . 1 . .
H H30D 0.8297 0.9803 1.0014 0.084 Uiso d R 1 . .
H H30E 0.9084 0.9944 0.9605 0.084 Uiso d R 1 . .
H H30F 0.9293 1.0083 1.0182 0.084 Uiso d R 1 . .

loop_
_atom_site_aniso_label
_atom_site_aniso_U_11
_atom_site_aniso_U_22
_atom_site_aniso_U_33
_atom_site_aniso_U_12
_atom_site_aniso_U_13
_atom_site_aniso_U_23
C1A 0.100(6) 0.061(5) 0.055(4) -0.001(4) 0.000(4) 0.006(4)
C2A 0.153(8) 0.069(6) 0.083(6) -0.022(6) -0.018(6) 0.017(5)
C3A 0.091(6) 0.062(5) 0.070(5) 0.009(5) 0.009(5) 0.016(4)
O31A 0.131(5) 0.051(3) 0.110(4) 0.003(4) 0.018(4) 0.022(3)
C32A 0.157(10) 0.066(6) 0.090(7) 0.023(7) 0.002(7) 0.015(5)
O33A 0.188(8) 0.092(5) 0.123(6) 0.046(5) 0.045(6) 0.015(4)
C34A 0.222(13) 0.064(6) 0.164(10) -0.009(8) -0.012(10) 0.041(6)
C4A 0.085(6) 0.053(4) 0.088(6) -0.010(4) 0.019(5) 0.010(4)
C5A 0.079(5) 0.047(4) 0.070(5) -0.005(4) 0.012(4) 0.000(4)
C6A 0.065(5) 0.049(4) 0.114(6) -0.008(4) -0.001(5) 0.010(4)
C7A 0.070(5) 0.058(4) 0.074(5) 0.013(4) 0.000(4) -0.005(4)
O71A 0.078(3) 0.060(3) 0.099(4) 0.006(3) -0.012(3) -0.001(3)
C72A 0.063(5) 0.057(5) 0.141(9) -0.002(5) 0.002(6) 0.019(6)
O73A 0.103(5) 0.078(4) 0.151(6) 0.013(4) -0.001(4) -0.013(4)
C74A 0.088(6) 0.110(7) 0.119(8) 0.009(5) -0.024(6) 0.028(6)
C8A 0.060(4) 0.035(3) 0.065(5) 0.002(3) 0.007(4) -0.001(3)
C9A 0.078(5) 0.045(4) 0.059(5) 0.005(4) 0.007(4) -0.010(3)
C10A 0.082(5) 0.051(4) 0.058(4) -0.004(4) 0.014(4) 0.002(3)
C11A 0.095(6) 0.041(4) 0.066(5) -0.005(4) -0.004(4) -0.005(3)
O111 0.108(4) 0.047(3) 0.075(3) -0.007(3) -0.006(3) -0.009(3)
C112 0.137(8) 0.071(6) 0.073(6) -0.024(6) 0.008(6) -0.029(5)
O113 0.209(8) 0.099(5) 0.086(5) 0.001(5) -0.042(5) -0.022(4)
C114 0.159(9) 0.086(7) 0.104(7) -0.023(7) 0.018(7) -0.031(5)
C12A 0.065(4) 0.050(4) 0.062(5) -0.006(3) -0.004(4) -0.003(3)
C13A 0.081(5) 0.038(4) 0.061(4) 0.002(4) 0.005(4) -0.003(3)
C14A 0.060(4) 0.045(4) 0.064(5) -0.002(3) -0.002(4) -0.004(3)
C15A 0.072(5) 0.065(5) 0.065(5) 0.006(4) -0.003(4) -0.001(4)
C16A 0.116(7) 0.055(5) 0.077(5) 0.000(5) -0.014(5) -0.009(4)
C17A 0.076(5) 0.050(4) 0.075(5) 0.007(4) -0.003(4) 0.000(4)
C18A 0.082(5) 0.041(4) 0.070(5) 0.001(4) -0.005(4) 0.003(3)
C19A 0.104(6) 0.077(5) 0.072(5) -0.018(5) 0.007(5) -0.009(4)
C20A 0.086(5) 0.077(5) 0.118(6) -0.011(5) 0.018(5) 0.010(5)
C21A 0.081(5) 0.068(5) 0.090(5) 0.005(4) 0.017(4) 0.023(4)
C22A 0.102(6) 0.128(6) 0.108(5) -0.020(5) 0.021(5) 0.025(5)
C23A 0.148(10) 0.149(9) 0.149(9) 0.009(8) 0.008(8) -0.004(8)
C24A 0.225(12) 0.217(11) 0.185(11) 0.008(8) 0.044(9) -0.011(9)
C25A 0.238(10) 0.196(11) 0.188(11) 0.011(9) 0.038(8) 0.001(8)
C26A 0.233(9) 0.203(13) 0.231(13) 0.017(8) 0.001(9) 0.018(10)
C27A 0.255(12) 0.222(13) 0.247(13) -0.002(10) -0.003(9) -0.011(9)
C23D 0.090(9) 0.065(8) 0.069(7) 0.000(7) 0.013(7) -0.001(6)
C24D 0.104(10) 0.086(9) 0.090(7) 0.003(8) 0.036(7) -0.007(6)
C25D 0.105(9) 0.077(8) 0.068(7) 0.000(7) 0.009(7) -0.005(6)
C26D 0.108(10) 0.123(10) 0.109(10) 0.020(8) 0.029(8) 0.014(8)
C27D 0.096(9) 0.105(10) 0.070(8) 0.010(7) 0.011(7) 0.008(7)
C28A 0.137(8) 0.102(7) 0.136(8) 0.020(7) 0.056(7) 0.035(6)
C29A 0.087(6) 0.053(5) 0.133(7) 0.003(4) -0.029(6) -0.007(5)
C30A 0.082(5) 0.063(4) 0.065(5) -0.001(4) 0.001(4) -0.019(4)
C1B 0.109(6) 0.061(5) 0.072(5) -0.010(5) 0.000(5) -0.012(4)
C2B 0.104(6) 0.071(5) 0.078(5) -0.006(5) 0.002(5) -0.018(4)
C3B 0.077(5) 0.052(4) 0.082(5) -0.008(4) -0.008(4) -0.021(4)
O31B 0.095(4) 0.064(3) 0.098(4) 0.001(3) -0.010(3) -0.031(3)
C32B 0.109(8) 0.067(6) 0.107(8) -0.001(6) 0.018(6) -0.012(6)
O33B 0.156(7) 0.087(5) 0.128(6) 0.034(5) 0.001(5) -0.006(5)
C34B 0.172(10) 0.071(6) 0.170(10) -0.001(7) 0.035(9) -0.043(7)
C4B 0.076(5) 0.046(4) 0.086(5) -0.008(4) -0.020(5) -0.011(4)
C5B 0.053(4) 0.058(4) 0.065(5) 0.003(4) -0.003(4) -0.008(4)
C6B 0.074(5) 0.058(5) 0.093(6) -0.013(4) -0.012(5) -0.001(4)
C7B 0.056(4) 0.053(4) 0.098(6) -0.008(4) -0.001(4) 0.000(4)
O71B 0.062(3) 0.065(3) 0.095(4) 0.002(3) 0.017(3) -0.004(3)
C72B 0.064(5) 0.062(5) 0.118(8) 0.006(5) -0.007(6) -0.026(5)
O73B 0.113(5) 0.085(4) 0.144(6) 0.036(4) 0.009(5) 0.002(4)
C74B 0.093(6) 0.108(7) 0.148(9) 0.016(6) 0.041(7) -0.038(7)
C8B 0.074(5) 0.037(4) 0.074(5) 0.012(3) 0.012(4) 0.010(3)
C9B 0.068(5) 0.052(4) 0.065(5) 0.000(4) -0.003(4) 0.001(3)
C10B 0.063(4) 0.055(4) 0.055(4) 0.004(4) 0.000(4) 0.002(3)
C11B 0.074(5) 0.050(4) 0.056(4) 0.000(4) -0.001(4) -0.003(3)
O115 0.106(4) 0.052(3) 0.065(3) -0.008(3) -0.011(3) 0.012(2)
C116 0.108(7) 0.092(7) 0.079(7) -0.006(6) -0.015(6) 0.043(6)
O117 0.174(7) 0.124(6) 0.090(5) 0.013(5) 0.043(5) 0.014(4)
C118 0.149(9) 0.102(8) 0.130(8) -0.021(7) 0.011(8) 0.055(6)
C12B 0.072(4) 0.043(4) 0.070(5) -0.004(4) 0.005(4) 0.007(3)
C13B 0.059(4) 0.047(4) 0.060(4) 0.001(3) 0.005(4) -0.010(3)
C14B 0.062(4) 0.050(4) 0.061(5) 0.002(4) 0.000(4) -0.003(3)
C15B 0.088(6) 0.071(5) 0.067(5) -0.005(4) 0.014(5) 0.002(4)
C16B 0.092(6) 0.071(5) 0.075(5) 0.008(5) 0.001(5) -0.006(4)
C17B 0.075(5) 0.066(5) 0.073(5) 0.007(4) 0.008(4) -0.005(4)
C18B 0.085(5) 0.051(4) 0.074(5) -0.011(4) 0.006(4) -0.001(4)
C19B 0.092(5) 0.077(5) 0.065(5) 0.009(5) -0.020(4) 0.012(4)
C20B 0.075(5) 0.085(6) 0.100(6) -0.013(5) -0.003(4) -0.014(5)
C21B 0.090(5) 0.069(5) 0.096(5) -0.017(4) 0.002(4) -0.033(4)
C22B 0.134(8) 0.139(8) 0.094(5) -0.029(6) -0.002(5) -0.024(6)
C23B 0.162(8) 0.164(8) 0.131(7) 0.000(6) -0.006(6) -0.012(6)
C24B 0.153(12) 0.172(12) 0.136(10) 0.005(9) -0.002(8) -0.010(9)
C25B 0.164(12) 0.174(13) 0.170(12) 0.002(8) -0.003(8) 0.012(9)
C26B 0.196(16) 0.195(13) 0.183(14) -0.006(10) 0.000(9) 0.027(10)
C27B 0.144(12) 0.140(14) 0.137(13) 0.010(9) -0.028(9) -0.004(9)
C24C 0.163(10) 0.195(9) 0.143(9) 0.020(8) -0.011(7) -0.012(8)
C25C 0.194(10) 0.178(10) 0.170(10) 0.000(8) -0.026(8) -0.005(8)
C26C 0.223(11) 0.214(12) 0.166(11) 0.013(9) -0.031(8) 0.028(9)
C27C 0.248(12) 0.240(12) 0.272(14) -0.033(9) -0.002(9) 0.015(9)
C28B 0.092(6) 0.078(6) 0.119(7) -0.013(5) -0.021(6) -0.031(5)
C29B 0.126(7) 0.048(4) 0.095(6) -0.010(5) 0.006(5) 0.001(4)
C30B 0.079(5) 0.043(4) 0.072(5) -0.002(3) -0.010(4) 0.010(3)

loop_
_atom_type_symbol
_atom_type_description
_atom_type_scat_dispersion_real
_atom_type_scat_dispersion_imag
_atom_type_scat_source
C C 0.0033 0.0016 'International Tables Vol C Tables 4.2.6.8 and 6.1.1.4'
H H 0.0000 0.0000 'International Tables Vol C Tables 4.2.6.8 and 6.1.1.4'
O O 0.0106 0.0060 'International Tables Vol C Tables 4.2.6.8 and 6.1.1.4'

loop_
_geom_angle_atom_site_label_1
_geom_angle_atom_site_label_2
_geom_angle_atom_site_label_3
_geom_angle_site_symmetry_1
_geom_angle_site_symmetry_3
_geom_angle
_geom_angle_publ_flag
C2A C1A C10A . . 115.1(7) ?
C2A C1A H1A1 . . 108.5 ?
C10A C1A H1A1 . . 108.5 ?
C2A C1A H1A2 . . 108.5 ?
C10A C1A H1A2 . . 108.5 ?
H1A1 C1A H1A2 . . 107.5 ?
C1A C2A C3A . . 108.9(6) ?
C1A C2A H2A1 . . 109.9 ?
C3A C2A H2A1 . . 109.9 ?
C1A C2A H2A2 . . 109.9 ?
C3A C2A H2A2 . . 109.9 ?
H2A1 C2A H2A2 . . 108.3 ?
O31A C3A C4A . . 110.4(7) ?
O31A C3A C2A . . 109.0(6) ?
C4A C3A C2A . . 113.6(7) ?
O31A C3A H3A . . 107.9 ?
C4A C3A H3A . . 107.9 ?
C2A C3A H3A . . 107.9 ?
C32A O31A C3A . . 118.3(7) ?
O33A C32A O31A . . 125.8(9) ?
O33A C32A C34A . . 125.2(11) ?
O31A C32A C34A . . 108.6(10) ?
C32A C34A H34A . . 108.1 ?
C32A C34A H34B . . 112.8 ?
H34A C34A H34B . . 109.9 ?
C32A C34A H34C . . 107.1 ?
H34A C34A H34C . . 109.3 ?
H34B C34A H34C . . 109.5 ?
C3A C4A C28A . . 110.9(7) ?
C3A C4A C29A . . 107.8(7) ?
C28A C4A C29A . . 108.6(7) ?
C3A C4A C5A . . 110.4(6) ?
C28A C4A C5A . . 108.6(7) ?
C29A C4A C5A . . 110.5(6) ?
C10A C5A C6A . . 123.4(6) ?
C10A C5A C4A . . 122.8(7) ?
C6A C5A C4A . . 113.8(6) ?
C5A C6A C7A . . 112.9(6) ?
C5A C6A H6A . . 109.0 ?
C7A C6A H6A . . 109.0 ?
C5A C6A H6B . . 109.0 ?
C7A C6A H6B . . 109.0 ?
H6A C6A H6B . . 107.8 ?
O71A C7A C8A . . 112.5(6) ?
O71A C7A C6A . . 104.1(6) ?
C8A C7A C6A . . 116.5(6) ?
O71A C7A H7A . . 107.8 ?
C8A C7A H7A . . 107.8 ?
C6A C7A H7A . . 107.8 ?
C72A O71A C7A . . 117.4(7) ?
O73A C72A O71A . . 121.9(10) ?
O73A C72A C74A . . 127.2(9) ?
O71A C72A C74A . . 110.9(9) ?
C72A C74A H74A . . 110.4 ?
C72A C74A H74B . . 108.3 ?
H74A C74A H74B . . 109.4 ?
C72A C74A H74C . . 109.8 ?
H74A C74A H74C . . 109.9 ?
H74B C74A H74C . . 109.0 ?
C7A C8A C14A . . 118.7(6) ?
C7A C8A C9A . . 107.0(5) ?
C14A C8A C9A . . 114.1(5) ?
C7A C8A H8A . . 105.3 ?
C14A C8A H8A . . 105.3 ?
C9A C8A H8A . . 105.3 ?
C8A C9A C19A . . 109.9(6) ?
C8A C9A C10A . . 112.1(5) ?
C19A C9A C10A . . 104.3(6) ?
C8A C9A C11A . . 111.3(6) ?
C19A C9A C11A . . 108.2(5) ?
C10A C9A C11A . . 110.8(6) ?
C5A C10A C1A . . 121.9(6) ?
C5A C10A C9A . . 120.9(7) ?
C1A C10A C9A . . 116.7(6) ?
O111 C11A C12A . . 106.6(5) ?
O111 C11A C9A . . 108.2(6) ?
C12A C11A C9A . . 117.9(6) ?
O111 C11A H11A . . 107.9 ?
C12A C11A H11A . . 107.9 ?
C9A C11A H11A . . 107.9 ?
C112 O111 C11A . . 118.3(6) ?
O113 C112 O111 . . 124.2(8) ?
O113 C112 C114 . . 125.1(9) ?
O111 C112 C114 . . 110.6(9) ?
C112 C114 H11B . . 108.6 ?
C112 C114 H11C . . 110.9 ?
H11B C114 H11C . . 109.7 ?
C112 C114 H11D . . 108.4 ?
H11B C114 H11D . . 109.7 ?
H11C C114 H11D . . 109.6 ?
C13A C12A C11A . . 113.8(6) ?
C13A C12A H12A . . 108.8 ?
C11A C12A H12A . . 108.8 ?
C13A C12A H12B . . 108.8 ?
C11A C12A H12B . . 108.8 ?
H12A C12A H12B . . 107.7 ?
C12A C13A C18A . . 111.6(5) ?
C12A C13A C14A . . 107.9(5) ?
C18A C13A C14A . . 110.9(6) ?
C12A C13A C17A . . 118.3(6) ?
C18A C13A C17A . . 106.2(5) ?
C14A C13A C17A . . 101.5(5) ?
C15A C14A C8A . . 116.9(6) ?
C15A C14A C30A . . 107.1(5) ?
C8A C14A C30A . . 111.7(5) ?
C15A C14A C13A . . 100.2(5) ?
C8A C14A C13A . . 109.3(5) ?
C30A C14A C13A . . 111.1(5) ?
C14A C15A C16A . . 105.8(6) ?
C14A C15A H15A . . 110.6 ?
C16A C15A H15A . . 110.6 ?
C14A C15A H15B . . 110.6 ?
C16A C15A H15B . . 110.6 ?
H15A C15A H15B . . 108.7 ?
C15A C16A C17A . . 106.8(6) ?
C15A C16A H16A . . 110.4 ?
C17A C16A H16A . . 110.4 ?
C15A C16A H16B . . 110.4 ?
C17A C16A H16B . . 110.4 ?
H16A C16A H16B . . 108.6 ?
C21A C17A C16A . . 112.7(6) ?
C21A C17A C13A . . 119.6(6) ?
C16A C17A C13A . . 102.3(6) ?
C21A C17A H17A . . 107.2 ?
C16A C17A H17A . . 107.2 ?
C13A C17A H17A . . 107.2 ?
C13A C18A H18A . . 108.7 ?
C13A C18A H18B . . 110.4 ?
H18A C18A H18B . . 109.2 ?
C13A C18A H18C . . 108.8 ?
H18A C18A H18C . . 109.8 ?
H18B C18A H18C . . 109.9 ?
C9A C19A H191 . . 109.6 ?
C9A C19A H192 . . 109.1 ?
H191 C19A H192 . . 108.9 ?
C9A C19A H193 . . 109.8 ?
H191 C19A H193 . . 109.7 ?
H192 C19A H193 . . 109.7 ?
C21A C20A H20A . . 109.5 ?
C21A C20A H20B . . 110.2 ?
H20A C20A H20B . . 110.3 ?
C21A C20A H20C . . 108.4 ?
H20A C20A H20C . . 109.6 ?
H20B C20A H20C . . 108.8 ?
C20A C21A C22A . . 109.1(6) ?
C20A C21A C17A . . 114.6(6) ?
C22A C21A C17A . . 110.9(6) ?
C20A C21A H21A . . 107.3 ?
C22A C21A H21A . . 107.3 ?
C17A C21A H21A . . 107.3 ?
C21A C22A C23D . . 120.6(4) ?
C21A C22A C23A . . 120.3(4) ?
C23D C22A C23A . . 109.1 ?
C21A C22A H22A . . 107.1 ?
C23A C22A H22A . . 109.1 ?
C21A C22A H22B . . 106.8 ?
C23A C22A H22B . . 105.2 ?
H22A C22A H22B . . 107.8 ?
C21A C22A H22C . . 104.0 ?
C23D C22A H22C . . 101.6 ?
C21A C22A H22D . . 108.0 ?
H22A C22A H22D . . 109.6 ?
H22C C22A H22D . . 106.3 ?
C24A C23A C22A . . 114.9 ?
C22A C23A H23A . . 110.1 ?
H22D C23A H23A . . 107.6 ?
C22A C23A H23B . . 106.1 ?
H23A C23A H23B . . 107.9 ?
C23A C24A C25A . . 109.7 ?
C23A C24A H24A . . 117.4 ?
C25A C24A H24A . . 117.5 ?
C25A C24A H24B . . 103.3 ?
H24A C24A H24B . . 107.3 ?
C23A C24A H24D . . 111.6 ?
C26A C25A C27A . . 113.4 ?
C26A C25A C24A . . 112.3 ?
C27A C25A C24A . . 109.0 ?
C25A C26A H26A . . 124.9 ?
C25A C26A H26B . . 122.8 ?
H26A C26A H26B . . 108.7 ?
H26A C26A H26C . . 110.9 ?
H26B C26A H26C . . 110.0 ?
H27A C27A H27B . . 109.4 ?
H25A C27A H27C . . 107.3 ?
H27A C27A H27C . . 110.1 ?
H27B C27A H27C . . 109.7 ?
C24D C23D C22A . . 109.7 ?
C24D C23D H23C . . 107.8 ?
C22A C23D H23C . . 105.9 ?
H22A C23D H23C . . 113.7 ?
C24D C23D H23D . . 111.8 ?
C22A C23D H23D . . 113.5 ?
H23C C23D H23D . . 107.9 ?
C23D C24D C25D . . 110.7 ?
C23D C24D H24C . . 112.3 ?
C25D C24D H24C . . 107.0 ?
C23D C24D H24D . . 108.4 ?
C25D C24D H24D . . 110.3 ?
H24C C24D H24D . . 108.2 ?
C26D C25D C27D . . 111.0 ?
C26D C25D C24D . . 110.0 ?
C27D C25D C24D . . 109.5 ?
C26D C25D H25D . . 107.1 ?
C27D C25D H25D . . 108.2 ?
C24D C25D H25D . . 111.1 ?
C25D C26D H26D . . 113.1 ?
C25D C26D H26E . . 102.8 ?
H26D C26D H26E . . 109.5 ?
C25D C26D H26F . . 112.3 ?
H26D C26D H26F . . 109.5 ?
H26E C26D H26F . . 109.5 ?
C25D C27D H27D . . 110.0 ?
C25D C27D H27E . . 103.8 ?
H27D C27D H27E . . 109.5 ?
C25D C27D H27F . . 114.4 ?
H27D C27D H27F . . 109.5 ?
H27E C27D H27F . . 109.5 ?
C4A C28A H281 . . 110.4 ?
C4A C28A H282 . . 110.7 ?
H281 C28A H282 . . 109.3 ?
C4A C28A H283 . . 107.6 ?
H281 C28A H283 . . 109.1 ?
H282 C28A H283 . . 109.7 ?
C4A C29A H291 . . 111.7 ?
C4A C29A H292 . . 108.5 ?
H291 C29A H292 . . 109.8 ?
C4A C29A H293 . . 108.0 ?
H291 C29A H293 . . 109.4 ?
H292 C29A H293 . . 109.5 ?
C14A C30A H30A . . 109.6 ?
C14A C30A H30B . . 109.3 ?
H30A C30A H30B . . 109.9 ?
C14A C30A H30C . . 108.9 ?
H30A C30A H30C . . 109.8 ?
H30B C30A H30C . . 109.2 ?
C10B C1B C2B . . 112.6(7) ?
C10B C1B H1B1 . . 109.0 ?
C2B C1B H1B1 . . 109.3 ?
C10B C1B H1B2 . . 109.4 ?
C2B C1B H1B2 . . 108.7 ?
H1B1 C1B H1B2 . . 107.8 ?
C3B C2B C1B . . 108.3(6) ?
C3B C2B H2B1 . . 109.9 ?
C1B C2B H2B1 . . 109.9 ?
C3B C2B H2B2 . . 109.9 ?
C1B C2B H2B2 . . 110.3 ?
H2B1 C2B H2B2 . . 108.5 ?
O31B C3B C2B . . 106.9(6) ?
O31B C3B C4B . . 108.1(6) ?
C2B C3B C4B . . 113.7(7) ?
O31B C3B H3B . . 109.6 ?
C2B C3B H3B . . 109.4 ?
C4B C3B H3B . . 109.0 ?
C32B O31B C3B . . 118.6(7) ?
O33B C32B O31B . . 124.7(9) ?
O33B C32B C34B . . 125.2(11) ?
O31B C32B C34B . . 110.1(10) ?
C32B C34B H34D . . 105.7 ?
C32B C34B H34E . . 109.0 ?
H34D C34B H34E . . 109.6 ?
C32B C34B H34F . . 113.2 ?
H34D C34B H34F . . 109.5 ?
H34E C34B H34F . . 109.7 ?
C29B C4B C28B . . 110.8(7) ?
C29B C4B C5B . . 111.4(6) ?
C28B C4B C5B . . 108.5(6) ?
C29B C4B C3B . . 108.0(7) ?
C28B C4B C3B . . 110.4(6) ?
C5B C4B C3B . . 107.6(6) ?
C10B C5B C6B . . 122.9(6) ?
C10B C5B C4B . . 125.1(7) ?
C6B C5B C4B . . 112.0(6) ?
C5B C6B C7B . . 115.3(6) ?
C5B C6B H6C . . 109.0 ?
C7B C6B H6C . . 109.5 ?
C5B C6B H6D . . 107.7 ?
C7B C6B H6D . . 107.7 ?
H6C C6B H6D . . 107.5 ?
O71B C7B C8B . . 112.7(6) ?
O71B C7B C6B . . 107.3(6) ?
C8B C7B C6B . . 114.9(6) ?
O71B C7B H7B . . 107.1 ?
C8B C7B H7B . . 107.3 ?
C6B C7B H7B . . 107.1 ?
C72B O71B C7B . . 117.5(7) ?
O73B C72B O71B . . 124.5(9) ?
O73B C72B C74B . . 122.8(9) ?
O71B C72B C74B . . 112.7(9) ?
C72B C74B H74D . . 111.1 ?
C72B C74B H74E . . 105.5 ?
H74D C74B H74E . . 109.5 ?
C72B C74B H74F . . 111.8 ?
H74D C74B H74F . . 109.8 ?
H74E C74B H74F . . 108.9 ?
C7B C8B C14B . . 118.7(6) ?
C7B C8B C9B . . 107.8(6) ?
C14B C8B C9B . . 113.3(5) ?
C7B C8B H8B . . 105.5 ?
C14B C8B H8B . . 105.0 ?
C9B C8B H8B . . 105.3 ?
C10B C9B C11B . . 113.5(6) ?
C10B C9B C19B . . 104.4(6) ?
C11B C9B C19B . . 107.1(5) ?
C10B C9B C8B . . 112.3(5) ?
C11B C9B C8B . . 111.2(6) ?
C19B C9B C8B . . 107.9(5) ?
C5B C10B C1B . . 122.7(6) ?
C5B C10B C9B . . 122.8(6) ?
C1B C10B C9B . . 114.4(6) ?
O115 C11B C12B . . 106.6(5) ?
O115 C11B C9B . . 110.4(6) ?
C12B C11B C9B . . 117.6(5) ?
O115 C11B H11E . . 107.2 ?
C12B C11B H11E . . 107.1 ?
C9B C11B H11E . . 107.5 ?
C116 O115 C11B . . 116.6(7) ?
O117 C116 O115 . . 125.8(9) ?
O117 C116 C118 . . 127.2(9) ?
O115 C116 C118 . . 107.0(10) ?
C116 C118 H11F . . 109.8 ?
C116 C118 H11G . . 108.3 ?
H11F C118 H11G . . 109.7 ?
C116 C118 H11H . . 109.8 ?
H11F C118 H11H . . 109.5 ?
H11G C118 H11H . . 109.8 ?
C13B C12B C11B . . 112.5(5) ?
C13B C12B H12C . . 109.7 ?
C11B C12B H12C . . 109.0 ?
C13B C12B H12D . . 109.0 ?
C11B C12B H12D . . 108.8 ?
H12C C12B H12D . . 107.7 ?
C12B C13B C18B . . 111.6(5) ?
C12B C13B C17B . . 116.8(5) ?
C18B C13B C17B . . 107.4(5) ?
C12B C13B C14B . . 107.2(5) ?
C18B C13B C14B . . 112.2(5) ?
C17B C13B C14B . . 101.3(5) ?
C30B C14B C8B . . 112.6(5) ?
C30B C14B C15B . . 104.2(6) ?
C8B C14B C15B . . 117.9(6) ?
C30B C14B C13B . . 111.1(5) ?
C8B C14B C13B . . 109.8(5) ?
C15B C14B C13B . . 100.5(5) ?
C16B C15B C14B . . 105.3(6) ?
C16B C15B H15C . . 111.8 ?
C14B C15B H15C . . 111.4 ?
C16B C15B H15D . . 110.1 ?
C14B C15B H15D . . 109.6 ?
H15C C15B H15D . . 108.6 ?
C15B C16B C17B . . 106.9(6) ?
C15B C16B H16C . . 109.4 ?
C17B C16B H16C . . 111.1 ?
C15B C16B H16D . . 110.3 ?
C17B C16B H16D . . 110.4 ?
H16C C16B H16D . . 108.7 ?
C13B C17B C21B . . 118.8(6) ?
C13B C17B C16B . . 103.7(6) ?
C21B C17B C16B . . 113.2(6) ?
C13B C17B H17B . . 106.8 ?
C21B C17B H17B . . 106.8 ?
C16B C17B H17B . . 106.8 ?
C13B C18B H18D . . 109.7 ?
C13B C18B H18E . . 108.8 ?
H18D C18B H18E . . 109.2 ?
C13B C18B H18F . . 109.4 ?
H18D C18B H18F . . 109.8 ?
H18E C18B H18F . . 109.9 ?
C9B C19B H194 . . 110.3 ?
C9B C19B H195 . . 107.4 ?
H194 C19B H195 . . 108.9 ?
C9B C19B H196 . . 110.8 ?
H194 C19B H196 . . 109.7 ?
H195 C19B H196 . . 109.7 ?
C21B C20B H20D . . 111.1 ?
C21B C20B H20E . . 109.6 ?
H20D C20B H20E . . 109.9 ?
C21B C20B H20F . . 108.1 ?
H20D C20B H20F . . 109.3 ?
H20E C20B H20F . . 108.8 ?
C22B C21B C20B . . 112.0(7) ?
C22B C21B C17B . . 113.3(7) ?
C20B C21B C17B . . 114.0(6) ?
C22B C21B H21B . . 104.2 ?
C20B C21B H21B . . 106.7 ?
C17B C21B H21B . . 105.7 ?
C21B C22B C23B . . 114.7(7) ?
C21B C22B H22E . . 109.7 ?
C23B C22B H22E . . 106.1 ?
C21B C22B H22F . . 109.6 ?
C23B C22B H22F . . 108.8 ?
H22E C22B H22F . . 107.6 ?
C22B C23B C24C . . 119.3(4) ?
C22B C23B C24B . . 108.9(4) ?
C22B C23B H23F . . 106.0 ?
H23E C23B H23F . . 109.4 ?
C22B C23B H23G . . 109.8 ?
C23B C24B H24E . . 109.8 ?
C25B C24B H24F . . 138.9 ?
C23B C24B H24F . . 103.5 ?
H24E C24B H24F . . 104.1 ?
C25B C24B H24G . . 100.3 ?
H24E C24B H24G . . 110.9 ?
H24F C24B H24H . . 104.5 ?
H24G C24B H24H . . 120.0 ?
C24B C25B C27B . . 115.4 ?
C24B C25B C26B . . 114.6 ?
C27B C25B C26B . . 114.9 ?
H25B C25B H26I . . 117.2 ?
C24B C25B H25C . . 112.5 ?
H24E C25B H25C . . 117.9 ?
H24E C25B H26K . . 112.3 ?
C25B C26B H26H . . 116.6 ?
H26G C26B H26H . . 109.5 ?
H26G C26B H26I . . 109.7 ?
H26H C26B H26I . . 109.2 ?
C25B C26B H27J . . 108.3 ?
H26G C26B H27J . . 117.4 ?
H26J C26B H27L . . 117.1 ?
H27G C27B H27H . . 109.5 ?
H27G C27B H27I . . 109.7 ?
H27H C27B H27I . . 108.8 ?
C23B C24C C25C . . 114.4 ?
C23B C24C H24E . . 121.1 ?
C25C C24C H24E . . 106.1 ?
C23B C24C H24G . . 109.1 ?
C25C C24C H24G . . 105.8 ?
C23B C24C H24H . . 106.7 ?
C25C C24C H24H . . 112.3 ?
H24G C24C H24H . . 108.4 ?
C24C C25C C27C . . 108.2 ?
C24C C25C C26C . . 107.2 ?
C27C C25C C26C . . 103.4 ?
C24C C25C H25C . . 108.5 ?
C27C C25C H25C . . 111.1 ?
C26C C25C H25C . . 118.0 ?
H25B C25C H25C . . 130.6 ?
C25C C26C H26J . . 114.5 ?
H26J C26C H26K . . 109.2 ?
H26J C26C H26L . . 109.1 ?
H26K C26C H26L . . 109.8 ?
H26I C27C H27J . . 109.1 ?
C25C C27C H27K . . 120.8 ?
H27J C27C H27K . . 109.2 ?
C25C C27C H27L . . 108.0 ?
H26I C27C H27L . . 102.3 ?
H27J C27C H27L . . 109.2 ?
H27K C27C H27L . . 109.8 ?
C4B C28B H284 . . 107.4 ?
C4B C28B H285 . . 111.8 ?
H284 C28B H285 . . 109.6 ?
C4B C28B H286 . . 109.6 ?
H284 C28B H286 . . 109.4 ?
H285 C28B H286 . . 109.1 ?
C4B C29B H294 . . 109.8 ?
C4B C29B H295 . . 110.9 ?
H294 C29B H295 . . 109.8 ?
C4B C29B H296 . . 107.5 ?
H294 C29B H296 . . 109.4 ?
H295 C29B H296 . . 109.4 ?
C14B C30B H30D . . 109.1 ?
C14B C30B H30E . . 107.9 ?
H30D C30B H30E . . 109.9 ?
C14B C30B H30F . . 111.0 ?
H30D C30B H30F . . 109.8 ?
H30E C30B H30F . . 109.2 ?

loop_
_geom_bond_atom_site_label_1
_geom_bond_atom_site_label_2
_geom_bond_site_symmetry_2
_geom_bond_distance
_geom_bond_publ_flag
C1A C2A . 1.501(9) ?
C1A C10A . 1.510(10) ?
C1A H1A1 . 0.9700 ?
C1A H1A2 . 0.9700 ?
C2A C3A . 1.551(11) ?
C2A H2A1 . 0.9700 ?
C2A H2A2 . 0.9700 ?
C3A O31A . 1.428(8) ?
C3A C4A . 1.484(11) ?
C3A H3A . 0.9800 ?
O31A C32A . 1.370(12) ?
C32A O33A . 1.137(11) ?
C32A C34A . 1.513(13) ?
C34A H34A . 0.9785 ?
C34A H34B . 0.9872 ?
C34A H34C . 0.9823 ?
C4A C28A . 1.523(11) ?
C4A C29A . 1.536(10) ?
C4A C5A . 1.562(9) ?
C5A C10A . 1.344(10) ?
C5A C6A . 1.500(10) ?
C6A C7A . 1.535(9) ?
C6A H6A . 0.9700 ?
C6A H6B . 0.9700 ?
C7A O71A . 1.463(8) ?
C7A C8A . 1.510(9) ?
C7A H7A . 0.9800 ?
O71A C72A . 1.354(9) ?
C72A O73A . 1.200(11) ?
C72A C74A . 1.504(13) ?
C74A H74A . 0.9872 ?
C74A H74B . 0.9749 ?
C74A H74C . 0.9794 ?
C8A C14A . 1.549(9) ?
C8A C9A . 1.547(9) ?
C8A H8A . 0.9800 ?
C9A C19A . 1.546(10) ?
C9A C10A . 1.567(9) ?
C9A C11A . 1.563(10) ?
C11A O111 . 1.464(7) ?
C11A C12A . 1.515(10) ?
C11A H11A . 0.9800 ?
O111 C112 . 1.335(10) ?
C112 O113 . 1.216(11) ?
C112 C114 . 1.520(12) ?
C114 H11B . 0.9873 ?
C114 H11C . 0.9801 ?
C114 H11D . 0.9830 ?
C12A C13A . 1.499(9) ?
C12A H12A . 0.9700 ?
C12A H12B . 0.9700 ?
C13A C18A . 1.564(8) ?
C13A C14A . 1.567(9) ?
C13A C17A . 1.573(9) ?
C14A C15A . 1.521(10) ?
C14A C30A . 1.577(9) ?
C15A C16A . 1.534(10) ?
C15A H15A . 0.9700 ?
C15A H15B . 0.9700 ?
C16A C17A . 1.559(10) ?
C16A H16A . 0.9700 ?
C16A H16B . 0.9700 ?
C17A C21A . 1.542(10) ?
C17A H17A . 0.9800 ?
C18A H18A . 0.9841 ?
C18A H18B . 0.9828 ?
C18A H18C . 0.9826 ?
C19A H191 . 0.9835 ?
C19A H192 . 0.9749 ?
C19A H193 . 0.9837 ?
C20A C21A . 1.493(11) ?
C20A H20A . 0.9764 ?
C20A H20B . 0.9812 ?
C20A H20C . 0.9772 ?
C21A C22A . 1.525(9) ?
C21A H21A . 0.9800 ?
C22A C23D . 1.5328 ?
C22A C23A . 1.5342 ?
C22A H22A . 1.0073 ?
C22A H22B . 1.0207 ?
C22A H22C . 1.0205 ?
C22A H22D . 1.0106 ?
C23A C24A . 1.5287 ?
C23A H23A . 0.9897 ?
C23A H23B . 0.9968 ?
C24A C25A . 1.5420 ?
C24A H24A . 0.9928 ?
C24A H24B . 0.9985 ?
C25A C26A . 1.5029 ?
C25A C27A . 1.5284 ?
C25A H25A . 1.0051 ?
C26A H26A . 0.9730 ?
C26A H26B . 0.9836 ?
C26A H26C . 0.9717 ?
C27A H27A . 0.9919 ?
C27A H27B . 0.9794 ?
C27A H27C . 0.9659 ?
C23D C24D . 1.5319 ?
C23D H23C . 0.9700 ?
C23D H23D . 0.9700 ?
C24D C25D . 1.5430 ?
C24D H24C . 0.9700 ?
C24D H24D . 0.9700 ?
C25D C26D . 1.5222 ?
C25D C27D . 1.5330 ?
C25D H25D . 0.9800 ?
C26D H26D . 0.9600 ?
C26D H26E . 0.9600 ?
C26D H26F . 0.9600 ?
C27D H27D . 0.9600 ?
C27D H27E . 0.9600 ?
C27D H27F . 0.9600 ?
C28A H281 . 0.9745 ?
C28A H282 . 0.9858 ?
C28A H283 . 0.9790 ?
C29A H291 . 0.9841 ?
C29A H292 . 0.9869 ?
C29A H293 . 0.9744 ?
C30A H30A . 0.9824 ?
C30A H30B . 0.9828 ?
C30A H30C . 0.9840 ?
C1B C10B . 1.525(10) ?
C1B C2B . 1.586(10) ?
C1B H1B1 . 0.9700 ?
C1B H1B2 . 0.9700 ?
C2B C3B . 1.480(10) ?
C2B H2B1 . 0.9700 ?
C2B H2B2 . 0.9700 ?
C3B O31B . 1.453(8) ?
C3B C4B . 1.570(11) ?
C3B H3B . 0.9800 ?
O31B C32B . 1.336(11) ?
C32B O33B . 1.217(11) ?
C32B C34B . 1.526(13) ?
C34B H34D . 0.9772 ?
C34B H34E . 0.9875 ?
C34B H34F . 0.9834 ?
C4B C29B . 1.531(10) ?
C4B C28B . 1.540(10) ?
C4B C5B . 1.556(9) ?
C5B C10B . 1.322(9) ?
C5B C6B . 1.492(10) ?
C6B C7B . 1.527(9) ?
C6B H6C . 0.9700 ?
C6B H6D . 0.9700 ?
C7B O71B . 1.452(9) ?
C7B C8B . 1.517(9) ?
C7B H7B . 0.9800 ?
O71B C72B . 1.329(9) ?
C72B O73B . 1.182(10) ?
C72B C74B . 1.440(12) ?
C74B H74D . 0.9874 ?
C74B H74E . 0.9755 ?
C74B H74F . 0.9786 ?
C8B C14B . 1.535(9) ?
C8B C9B . 1.589(10) ?
C8B H8B . 0.9800 ?
C9B C10B . 1.526(9) ?
C9B C11B . 1.552(10) ?
C9B C19B . 1.576(9) ?
C11B O115 . 1.475(8) ?
C11B C12B . 1.548(9) ?
C11B H11E . 0.9800 ?
O115 C116 . 1.352(10) ?
C116 O117 . 1.179(11) ?
C116 C118 . 1.520(13) ?
C118 H11F . 0.9822 ?
C118 H11G . 0.9871 ?
C118 H11H . 0.9814 ?
C12B C13B . 1.517(9) ?
C12B H12C . 0.9700 ?
C12B H12D . 0.9700 ?
C13B C18B . 1.531(9) ?
C13B C17B . 1.545(9) ?
C13B C14B . 1.586(9) ?
C14B C30B . 1.528(9) ?
C14B C15B . 1.536(9) ?
C15B C16B . 1.533(11) ?
C15B H15C . 0.9700 ?
C15B H15D . 0.9700 ?
C16B C17B . 1.558(10) ?
C16B H16C . 0.9699 ?
C16B H16D . 0.9700 ?
C17B C21B . 1.549(10) ?
C17B H17B . 0.9800 ?
C18B H18D . 0.9846 ?
C18B H18E . 0.9823 ?
C18B H18F . 0.9822 ?
C19B H194 . 0.9839 ?
C19B H195 . 0.9748 ?
C19B H196 . 0.9834 ?
C20B C21B . 1.519(11) ?
C20B H20D . 0.9812 ?
C20B H20E . 0.9818 ?
C20B H20F . 0.9761 ?
C21B C22B . 1.514(11) ?
C21B H21B . 0.9800 ?
C22B C23B . 1.521(5) ?
C22B H22E . 0.9700 ?
C22B H22F . 0.9700 ?
C23B C24C . 1.5262 ?
C23B C24B . 1.5408 ?
C23B H23E . 1.0199 ?
C23B H23F . 1.0094 ?
C23B H23G . 1.0139 ?
C23B H23H . 1.0131 ?
C24B C25B . 1.4961 ?
C24B H24E . 0.9700 ?
C24B H24F . 0.9700 ?
C25B C27B . 1.5033 ?
C25B C26B . 1.5197 ?
C25B H25B . 0.9800 ?
C26B H26G . 0.9761 ?
C26B H26H . 0.9843 ?
C26B H26I . 0.9830 ?
C27B H27G . 0.9820 ?
C27B H27H . 0.9805 ?
C27B H27I . 0.9763 ?
C27B H25C . 0.9883 ?
C24C C25C . 1.5519 ?
C24C H24G . 0.9700 ?
C24C H24H . 0.9700 ?
C25C C27C . 1.5657 ?
C25C C26C . 1.5671 ?
C25C H25C . 0.9800 ?
C26C H26J . 0.9756 ?
C26C H26K . 0.9849 ?
C26C H26L . 0.9778 ?
C27C H27J . 0.9803 ?
C27C H27K . 0.9855 ?
C27C H27L . 0.9758 ?
C28B H284 . 0.9857 ?
C28B H285 . 0.9786 ?
C28B H286 . 0.9744 ?
C29B H294 . 0.9854 ?
C29B H295 . 0.9862 ?
C29B H296 . 0.9743 ?
C30B H30D . 0.9823 ?
C30B H30E . 0.9822 ?
C30B H30F . 0.9846 ?

loop_
_geom_hbond_atom_site_label_D
_geom_hbond_atom_site_label_H
_geom_hbond_atom_site_label_A
_geom_hbond_site_symmetry_A
_geom_hbond_distance_DH
_geom_hbond_distance_HA
_geom_hbond_distance_DA
_geom_hbond_angle_DHA
C2A H2A1 O117 1_455 0.97 2.62 3.534(14) 157.7
C21A H21A O73A 4_467 0.98 2.73 3.476(10) 132.9
C29A H292 O73B . 0.99 2.57 3.553(11) 176.3
C2B H2B2 O113 1_655 0.97 2.58 3.429(14) 146.4
C34B H34F O117 3_746 0.98 2.65 3.630(13) 171.0
C74B H74F O33A 4_577 0.98 2.82 3.792(13) 175.9
C21B H21B O73B 4_577 0.98 2.68 3.410(11) 131.4
C29B H295 O73A . 0.99 2.60 3.558(12) 163.1

loop_
_geom_torsion_atom_site_label_1
_geom_torsion_atom_site_label_2
_geom_torsion_atom_site_label_3
_geom_torsion_atom_site_label_4
_geom_torsion_site_symmetry_1
_geom_torsion_site_symmetry_2
_geom_torsion_site_symmetry_3
_geom_torsion_site_symmetry_4
_geom_torsion
_geom_torsion_publ_flag
C10A C1A C2A C3A . . . . -42.7(10) ?
C1A C2A C3A O31A . . . . -175.2(7) ?
C1A C2A C3A C4A . . . . 61.4(10) ?
C4A C3A O31A C32A . . . . -122.8(8) ?
C2A C3A O31A C32A . . . . 111.9(9) ?
C3A O31A C32A O33A . . . . 6.8(16) ?
C3A O31A C32A C34A . . . . 179.3(8) ?
O31A C3A C4A C28A . . . . -48.7(9) ?
C2A C3A C4A C28A . . . . 73.9(9) ?
O31A C3A C4A C29A . . . . 70.0(8) ?
C2A C3A C4A C29A . . . . -167.3(6) ?
O31A C3A C4A C5A . . . . -169.2(6) ?
C2A C3A C4A C5A . . . . -46.5(9) ?
C3A C4A C5A C10A . . . . 15.6(10) ?
C28A C4A C5A C10A . . . . -106.2(9) ?
C29A C4A C5A C10A . . . . 134.8(7) ?
C3A C4A C5A C6A . . . . -162.6(7) ?
C28A C4A C5A C6A . . . . 75.6(9) ?
C29A C4A C5A C6A . . . . -43.4(9) ?
C10A C5A C6A C7A . . . . 12.3(10) ?
C4A C5A C6A C7A . . . . -169.5(6) ?
C5A C6A C7A O71A . . . . -162.4(6) ?
C5A C6A C7A C8A . . . . -37.9(9) ?
C8A C7A O71A C72A . . . . 86.6(7) ?
C6A C7A O71A C72A . . . . -146.4(6) ?
C7A O71A C72A O73A . . . . 3.6(11) ?
C7A O71A C72A C74A . . . . -177.3(6) ?
O71A C7A C8A C14A . . . . 46.8(7) ?
C6A C7A C8A C14A . . . . -73.3(9) ?
O71A C7A C8A C9A . . . . 177.7(5) ?
C6A C7A C8A C9A . . . . 57.6(8) ?
C7A C8A C9A C19A . . . . 64.3(7) ?
C14A C8A C9A C19A . . . . -162.3(5) ?
C7A C8A C9A C10A . . . . -51.3(7) ?
C14A C8A C9A C10A . . . . 82.1(7) ?
C7A C8A C9A C11A . . . . -175.9(5) ?
C14A C8A C9A C11A . . . . -42.5(7) ?
C6A C5A C10A C1A . . . . 179.0(7) ?
C4A C5A C10A C1A . . . . 0.9(11) ?
C6A C5A C10A C9A . . . . -9.9(10) ?
C4A C5A C10A C9A . . . . 172.0(6) ?
C2A C1A C10A C5A . . . . 14.0(11) ?
C2A C1A C10A C9A . . . . -157.4(7) ?
C8A C9A C10A C5A . . . . 30.5(9) ?
C19A C9A C10A C5A . . . . -88.4(8) ?
C11A C9A C10A C5A . . . . 155.4(6) ?
C8A C9A C10A C1A . . . . -158.0(6) ?
C19A C9A C10A C1A . . . . 83.1(8) ?
C11A C9A C10A C1A . . . . -33.0(8) ?
C8A C9A C11A O111 . . . . -85.2(6) ?
C19A C9A C11A O111 . . . . 35.6(7) ?
C10A C9A C11A O111 . . . . 149.4(5) ?
C8A C9A C11A C12A . . . . 35.7(8) ?
C19A C9A C11A C12A . . . . 156.5(6) ?
C10A C9A C11A C12A . . . . -89.7(7) ?
C12A C11A O111 C112 . . . . 116.4(7) ?
C9A C11A O111 C112 . . . . -115.9(7) ?
C11A O111 C112 O113 . . . . 1.6(13) ?
C11A O111 C112 C114 . . . . -177.7(7) ?
O111 C11A C12A C13A . . . . 76.6(7) ?
C9A C11A C12A C13A . . . . -45.1(8) ?
C11A C12A C13A C18A . . . . -64.8(7) ?
C11A C12A C13A C14A . . . . 57.3(7) ?
C11A C12A C13A C17A . . . . 171.6(5) ?
C7A C8A C14A C15A . . . . -61.7(8) ?
C9A C8A C14A C15A . . . . 170.7(6) ?
C7A C8A C14A C30A . . . . 62.1(8) ?
C9A C8A C14A C30A . . . . -65.5(7) ?
C7A C8A C14A C13A . . . . -174.5(5) ?
C9A C8A C14A C13A . . . . 57.9(7) ?
C12A C13A C14A C15A . . . . 173.2(5) ?
C18A C13A C14A C15A . . . . -64.3(7) ?
C17A C13A C14A C15A . . . . 48.1(6) ?
C12A C13A C14A C8A . . . . -63.5(6) ?
C18A C13A C14A C8A . . . . 59.0(7) ?
C17A C13A C14A C8A . . . . 171.5(5) ?
C12A C13A C14A C30A . . . . 60.3(7) ?
C18A C13A C14A C30A . . . . -177.2(5) ?
C17A C13A C14A C30A . . . . -64.7(7) ?
C8A C14A C15A C16A . . . . -157.1(5) ?
C30A C14A C15A C16A . . . . 76.7(7) ?
C13A C14A C15A C16A . . . . -39.3(7) ?
C14A C15A C16A C17A . . . . 15.5(7) ?
C15A C16A C17A C21A . . . . 144.4(6) ?
C15A C16A C17A C13A . . . . 14.8(7) ?
C12A C13A C17A C21A . . . . 78.4(8) ?
C18A C13A C17A C21A . . . . -47.8(8) ?
C14A C13A C17A C21A . . . . -163.8(6) ?
C12A C13A C17A C16A . . . . -156.3(6) ?
C18A C13A C17A C16A . . . . 77.4(6) ?
C14A C13A C17A C16A . . . . -38.6(6) ?
C16A C17A C21A C20A . . . . -177.9(6) ?
C13A C17A C21A C20A . . . . -57.7(9) ?
C16A C17A C21A C22A . . . . 58.0(8) ?
C13A C17A C21A C22A . . . . 178.1(6) ?
C20A C21A C22A C23D . . . . 77.9(6) ?
C17A C21A C22A C23D . . . . -154.9(4) ?
C20A C21A C22A C23A . . . . -63.7(7) ?
C17A C21A C22A C23A . . . . 63.5(6) ?
C21A C22A C23A C24A . . . . 166.1(5) ?
C23D C22A C23A C24A . . . . 20.5 ?
C22A C23A C24A C25A . . . . 171.2 ?
C23A C24A C25A C26A . . . . 126.2 ?
C23A C24A C25A C27A . . . . -107.3 ?
C21A C22A C23D C24D . . . . 173.9(4) ?
C23A C22A C23D C24D . . . . -40.6 ?
C22A C23D C24D C25D . . . . -177.7 ?
C23D C24D C25D C26D . . . . 73.6 ?
C23D C24D C25D C27D . . . . -164.2 ?
C10B C1B C2B C3B . . . . -44.7(9) ?
C1B C2B C3B O31B . . . . -176.8(7) ?
C1B C2B C3B C4B . . . . 63.9(8) ?
C2B C3B O31B C32B . . . . 124.5(8) ?
C4B C3B O31B C32B . . . . -112.7(8) ?
C3B O31B C32B O33B . . . . 0.9(14) ?
C3B O31B C32B C34B . . . . -177.4(7) ?
O31B C3B C4B C29B . . . . 71.8(7) ?
C2B C3B C4B C29B . . . . -169.6(6) ?
O31B C3B C4B C28B . . . . -49.5(8) ?
C2B C3B C4B C28B . . . . 69.1(8) ?
O31B C3B C4B C5B . . . . -167.7(6) ?
C2B C3B C4B C5B . . . . -49.2(8) ?
C29B C4B C5B C10B . . . . 135.3(8) ?
C28B C4B C5B C10B . . . . -102.5(8) ?
C3B C4B C5B C10B . . . . 17.0(9) ?
C29B C4B C5B C6B . . . . -45.8(8) ?
C28B C4B C5B C6B . . . . 76.4(8) ?
C3B C4B C5B C6B . . . . -164.1(6) ?
C10B C5B C6B C7B . . . . 9.0(10) ?
C4B C5B C6B C7B . . . . -169.9(6) ?
C5B C6B C7B O71B . . . . -161.8(6) ?
C5B C6B C7B C8B . . . . -35.6(10) ?
C8B C7B O71B C72B . . . . 85.5(7) ?
C6B C7B O71B C72B . . . . -147.0(6) ?
C7B O71B C72B O73B . . . . -0.6(12) ?
C7B O71B C72B C74B . . . . -179.0(7) ?
O71B C7B C8B C14B . . . . 47.1(8) ?
C6B C7B C8B C14B . . . . -76.3(9) ?
O71B C7B C8B C9B . . . . 177.7(5) ?
C6B C7B C8B C9B . . . . 54.3(8) ?
C7B C8B C9B C10B . . . . -48.4(7) ?
C14B C8B C9B C10B . . . . 85.1(7) ?
C7B C8B C9B C11B . . . . -176.8(5) ?
C14B C8B C9B C11B . . . . -43.3(7) ?
C7B C8B C9B C19B . . . . 66.1(7) ?
C14B C8B C9B C19B . . . . -160.4(5) ?
C6B C5B C10B C1B . . . . 179.3(7) ?
C4B C5B C10B C1B . . . . -2.0(10) ?
C6B C5B C10B C9B . . . . -5.3(10) ?
C4B C5B C10B C9B . . . . 173.5(6) ?
C2B C1B C10B C5B . . . . 15.3(10) ?
C2B C1B C10B C9B . . . . -160.5(6) ?
C11B C9B C10B C5B . . . . 153.1(6) ?
C19B C9B C10B C5B . . . . -90.7(7) ?
C8B C9B C10B C5B . . . . 25.9(9) ?
C11B C9B C10B C1B . . . . -31.1(8) ?
C19B C9B C10B C1B . . . . 85.1(7) ?
C8B C9B C10B C1B . . . . -158.3(6) ?
C10B C9B C11B O115 . . . . 147.3(5) ?
C19B C9B C11B O115 . . . . 32.6(7) ?
C8B C9B C11B O115 . . . . -85.0(6) ?
C10B C9B C11B C12B . . . . -90.2(7) ?
C19B C9B C11B C12B . . . . 155.2(6) ?
C8B C9B C11B C12B . . . . 37.6(7) ?
C12B C11B O115 C116 . . . . 116.0(7) ?
C9B C11B O115 C116 . . . . -115.2(7) ?
C11B O115 C116 O117 . . . . 4.1(13) ?
C11B O115 C116 C118 . . . . -174.2(7) ?
O115 C11B C12B C13B . . . . 76.8(6) ?
C9B C11B C12B C13B . . . . -47.7(7) ?
C11B C12B C13B C18B . . . . -64.7(7) ?
C11B C12B C13B C17B . . . . 171.3(5) ?
C11B C12B C13B C14B . . . . 58.6(6) ?
C7B C8B C14B C30B . . . . 62.0(8) ?
C9B C8B C14B C30B . . . . -66.0(7) ?
C7B C8B C14B C15B . . . . -59.5(8) ?
C9B C8B C14B C15B . . . . 172.5(6) ?
C7B C8B C14B C13B . . . . -173.7(6) ?
C9B C8B C14B C13B . . . . 58.3(7) ?
C12B C13B C14B C30B . . . . 60.1(7) ?
C18B C13B C14B C30B . . . . -177.0(6) ?
C17B C13B C14B C30B . . . . -62.7(7) ?
C12B C13B C14B C8B . . . . -65.1(6) ?
C18B C13B C14B C8B . . . . 57.8(7) ?
C17B C13B C14B C8B . . . . 172.0(5) ?
C12B C13B C14B C15B . . . . 170.0(5) ?
C18B C13B C14B C15B . . . . -67.2(7) ?
C17B C13B C14B C15B . . . . 47.1(6) ?
C30B C14B C15B C16B . . . . 77.1(7) ?
C8B C14B C15B C16B . . . . -157.2(6) ?
C13B C14B C15B C16B . . . . -38.0(7) ?
C14B C15B C16B C17B . . . . 15.0(8) ?
C12B C13B C17B C21B . . . . 79.4(8) ?
C18B C13B C17B C21B . . . . -46.8(8) ?
C14B C13B C17B C21B . . . . -164.6(6) ?
C12B C13B C17B C16B . . . . -154.0(6) ?
C18B C13B C17B C16B . . . . 79.8(7) ?
C14B C13B C17B C16B . . . . -38.0(6) ?
C15B C16B C17B C13B . . . . 15.0(7) ?
C15B C16B C17B C21B . . . . 145.1(7) ?
C13B C17B C21B C22B . . . . 172.8(6) ?
C16B C17B C21B C22B . . . . 50.9(9) ?
C13B C17B C21B C20B . . . . -57.6(9) ?
C16B C17B C21B C20B . . . . -179.6(7) ?
C20B C21B C22B C23B . . . . -62.8(10) ?
C17B C21B C22B C23B . . . . 67.8(10) ?
C21B C22B C23B C24C . . . . 161.9(5) ?
C21B C22B C23B C24B . . . . 170.2(6) ?
C22B C23B C24B C25B . . . . -168.8(5) ?
C24C C23B C24B C25B . . . . -23.3 ?
C23B C24B C25B C27B . . . . 37.3 ?
C23B C24B C25B C26B . . . . -99.5 ?
C22B C23B C24C C25C . . . . 165.4(6) ?
C24B C23B C24C C25C . . . . 127.5 ?
C23B C24C C25C C27C . . . . -66.8 ?
C23B C24C C25C C26C . . . . -177.7 ?
